data_2020271
loop_
_publ_author_name
'Lemoine, P.'
'Tomas, A.'
'Vovan, T.'
'Carre, D.'
'Guittard, M.'

_publ_section_title
;
 Structure du sulfure de thulium et de potassium K2 Tm23.33 S36
;
_journal_name_full 'Acta Crystallographica C (39,1983-)'
_journal_page_first 350
_journal_page_last 353
_journal_volume 45
_journal_year 1989
_chemical_formula_sum 'K2 S36 Tm23.33'
_chemical_name_systematic 'K2 Tm23.33 S36'
_space_group_IT_number 176
_symmetry_space_group_name_Hall '-P 6c'
_symmetry_space_group_name_H-M 'P 63/m'
_cell_angle_alpha 90
_cell_angle_beta 90
_cell_angle_gamma 120
_cell_formula_units_Z 1
_cell_length_a 20.899
_cell_length_b 20.899
_cell_length_c 3.863
_cell_volume 1461.189
_citation_journal_id_ASTM ACSCEE
_cod_data_source_file Lemoine_ACSCEE_1989_697.cif
_cod_data_source_block K2S36Tm23.33
_cod_database_code 2020271

loop_
_symmetry_equiv_pos_as_xyz
x,y,z
x-y,x,z+1/2
-y,x-y,z
-x,-y,z+1/2
-x+y,-x,z
y,-x+y,z+1/2
-x,-y,-z
-x+y,-x,-z-1/2
y,-x+y,-z
x,y,-z-1/2
x-y,x,-z
-y,x-y,-z-1/2

loop_
_atom_site_label
_atom_site_type_symbol
_atom_site_fract_x
_atom_site_fract_y
_atom_site_fract_z
_atom_site_occupancy
_atom_site_U_iso_or_equiv
S5 S-2 0.1446 0.5025 0.25 1 0.0
S6 S-2 0.0388 0.177 0.25 1 0.0
S2 S-2 0.3564 0.2356 0.25 1 0.0
S4 S-2 0.2391 0.3136 0.25 1 0.0
Tm2 Tm+3 0.23367 0.10159 0.25 1 0.0
S3 S-2 0.5204 0.21 0.25 1 0.0
Tm1 Tm+3 0.0213 0.3463 0.25 0.889 0.0
K1 K+1 0.3333 0.6667 0.25 1 0.0
Tm3 Tm+3 0.9021 0.4471 0.25 1 0.0
S1 S-2 0.0242 0.5843 0.25 1 0.0
Tm4 Tm+3 0.2263 0.4366 0.25 1 0.0
